data_4508292
loop_
_publ_author_name
'Aaker Christer B.'
'Chopade, Prashant D.'
'Desper, John'

_publ_section_title
;
 Establishing a Hierarchy of Halogen Bonding by Engineering Crystals
 without Disorder
;
_journal_issue 9
_journal_name_full 'Crystal Growth &amp; Design'
_journal_page_first 4145
_journal_paper_doi 10.1021/cg400988m
_journal_volume 13
_journal_year 2013
_chemical_formula_moiety
;
(C6 Br F4 I) (C8 H12 N2)2
;
_chemical_formula_sum 'C22 H24 Br F4 I N4'
_chemical_formula_weight 627.26
_chemical_name_systematic
;
PC-4-43-6 1-bromo-4-iodotetrafluorobenzene, (2,3,5,6-tetramethylpyrazine)2
;
_space_group_IT_number 2
_symmetry_cell_setting triclinic
_symmetry_space_group_name_Hall '-P 1'
_symmetry_space_group_name_H-M 'P -1'
_atom_sites_solution_hydrogens geom
_atom_sites_solution_primary direct
_atom_sites_solution_secondary difmap
_audit_creation_method SHELXL-97
_cell_angle_alpha 70.354(2)
_cell_angle_beta 69.519(2)
_cell_angle_gamma 83.639(2)
_cell_formula_units_Z 1
_cell_length_a 7.0820(4)
_cell_length_b 9.4394(5)
_cell_length_c 9.9426(6)
_cell_measurement_reflns_used 3943
_cell_measurement_temperature 120(2)
_cell_measurement_theta_max 32.45
_cell_measurement_theta_min 3.07
_cell_volume 586.38(6)
_computing_cell_refinement 'Bruker SAINT'
_computing_data_collection 'Bruker APEX2'
_computing_data_reduction 'Bruker SAINT'
_computing_molecular_graphics 'Bruker SHELXTL'
_computing_publication_material 'Bruker SHELXTL'
_computing_structure_refinement 'SHELXL-97 (Sheldrick, 2008)'
_computing_structure_solution 'SHELXS-97 (Sheldrick, 2008)'
_diffrn_ambient_temperature 120(2)
_diffrn_measured_fraction_theta_full 0.991
_diffrn_measured_fraction_theta_max 0.991
_diffrn_measurement_device_type 'Bruker APEX-II CCD'
_diffrn_measurement_method '\f and \w scans'
_diffrn_radiation_monochromator graphite
_diffrn_radiation_source 'fine-focus sealed tube'
_diffrn_radiation_type MoK\a
_diffrn_radiation_wavelength 0.71073
_diffrn_reflns_av_R_equivalents 0.0000
_diffrn_reflns_av_sigmaI/netI 0.0479
_diffrn_reflns_limit_h_max 11
_diffrn_reflns_limit_h_min -10
_diffrn_reflns_limit_k_max 14
_diffrn_reflns_limit_k_min -13
_diffrn_reflns_limit_l_max 15
_diffrn_reflns_limit_l_min 0
_diffrn_reflns_number 8768
_diffrn_reflns_theta_full 34.02
_diffrn_reflns_theta_max 34.02
_diffrn_reflns_theta_min 2.29
_exptl_absorpt_coefficient_mu 3.118
_exptl_absorpt_correction_T_max 0.6353
_exptl_absorpt_correction_T_min 0.4756
_exptl_absorpt_correction_type multi-scan
_exptl_absorpt_process_details TWINABS
_exptl_crystal_colour colourless
_exptl_crystal_density_diffrn 1.776
_exptl_crystal_density_method 'not measured'
_exptl_crystal_description prism
_exptl_crystal_F_000 308
_exptl_crystal_size_max 0.28
_exptl_crystal_size_mid 0.24
_exptl_crystal_size_min 0.16
_refine_diff_density_max 0.975
_refine_diff_density_min -0.711
_refine_diff_density_rms 0.121
_refine_ls_extinction_method none
_refine_ls_goodness_of_fit_ref 1.042
_refine_ls_hydrogen_treatment constr
_refine_ls_matrix_type full
_refine_ls_number_parameters 150
_refine_ls_number_reflns 8768
_refine_ls_number_restraints 0
_refine_ls_restrained_S_all 1.042
_refine_ls_R_factor_all 0.0387
_refine_ls_R_factor_gt 0.0344
_refine_ls_shift/su_max 0.001
_refine_ls_shift/su_mean 0.000
_refine_ls_structure_factor_coef Fsqd
_refine_ls_weighting_details 'calc w=1/[\s^2^(Fo^2^)+(0.0450P)^2^+0.1000P] where P=(Fo^2^+2Fc^2^)/3'
_refine_ls_weighting_scheme calc
_refine_ls_wR_factor_gt 0.0853
_refine_ls_wR_factor_ref 0.0877
_reflns_number_gt 7991
_reflns_number_total 8768
_reflns_threshold_expression >2sigma(I)
_cod_data_source_file cg400988m_si_002.cif
_cod_data_source_block pc1107m
_cod_depositor_comments
;
The following automatic conversions were performed:

'_symmetry_cell_setting' value 'Triclinic' changed to 'triclinic'
according to /home/saulius/struct/CIF-dictionaries/cif_core.dic
dictionary named 'cif_core.dic' version 2.4.2 from 2011-04-26.

Automatic conversion script
Id: cif_fix_values 1891 2012-01-12 08:04:46Z andrius 
;
_cod_original_sg_symbol_H-M P-1
_cod_database_code 4508292

loop_
_symmetry_equiv_pos_as_xyz
'x, y, z'
'-x, -y, -z'

loop_
_atom_site_label
_atom_site_type_symbol
_atom_site_fract_x
_atom_site_fract_y
_atom_site_fract_z
_atom_site_U_iso_or_equiv
_atom_site_adp_type
_atom_site_occupancy
_atom_site_symmetry_multiplicity
_atom_site_calc_flag
_atom_site_refinement_flags
_atom_site_disorder_assembly
_atom_site_disorder_group
Br1 Br 0.220189(16) 0.278873(12) 0.780179(12) 0.01919(4) Uani 0.50 1 d P A 1
I1 I 0.220189(16) 0.278873(12) 0.780179(12) 0.01919(4) Uani 0.50 1 d P A 2
C11 C 0.0927(2) 0.40878(17) 0.90869(17) 0.0198(3) Uani 1 1 d . . .
C12 C 0.1855(2) 0.43810(18) 0.99856(18) 0.0212(3) Uani 1 1 d . . .
F12 F 0.36662(15) 0.38019(12) 0.99917(13) 0.0282(2) Uani 1 1 d . . .
C16 C -0.0939(2) 0.47236(18) 0.91167(18) 0.0216(3) Uani 1 1 d . . .
F16 F -0.19124(16) 0.44511(13) 0.82922(13) 0.0282(2) Uani 1 1 d . . .
N21 N 0.38810(19) 0.08771(15) 0.58719(15) 0.0185(2) Uani 1 1 d . . .
C22 C 0.4049(2) -0.06081(16) 0.64968(16) 0.0177(2) Uani 1 1 d . . .
C26 C 0.4817(2) 0.14966(16) 0.43825(16) 0.0174(2) Uani 1 1 d . . .
C42 C 0.2933(3) -0.13005(19) 0.81560(18) 0.0254(3) Uani 1 1 d . . .
H42A H 0.3861 -0.1914 0.8652 0.038 Uiso 1 1 calc R . .
H42B H 0.1834 -0.1936 0.8292 0.038 Uiso 1 1 calc R . .
H42C H 0.2377 -0.0503 0.8608 0.038 Uiso 1 1 calc R . .
C46 C 0.4594(3) 0.31489(18) 0.36827(19) 0.0255(3) Uani 1 1 d . . .
H46A H 0.3947 0.3320 0.2917 0.038 Uiso 1 1 calc R . .
H46B H 0.5927 0.3632 0.3204 0.038 Uiso 1 1 calc R . .
H46C H 0.3761 0.3579 0.4468 0.038 Uiso 1 1 calc R . .
N31 N 0.0456(2) 0.12717(17) 0.37283(17) 0.0256(3) Uani 1 1 d . . .
C32 C 0.1080(2) -0.0085(2) 0.36178(19) 0.0249(3) Uani 1 1 d . . .
C36 C -0.0619(2) 0.1371(2) 0.5093(2) 0.0251(3) Uani 1 1 d . . .
C52 C 0.2279(3) -0.0184(2) 0.2067(2) 0.0322(4) Uani 1 1 d . . .
H52A H 0.3538 -0.0721 0.2096 0.048 Uiso 1 1 calc R . .
H52B H 0.2588 0.0832 0.1339 0.048 Uiso 1 1 calc R . .
H52C H 0.1491 -0.0728 0.1757 0.048 Uiso 1 1 calc R . .
C56 C -0.1301(3) 0.2911(2) 0.5206(2) 0.0324(4) Uani 1 1 d . . .
H56A H -0.0707 0.3155 0.5857 0.049 Uiso 1 1 calc R . .
H56B H -0.2774 0.2919 0.5642 0.049 Uiso 1 1 calc R . .
H56C H -0.0864 0.3659 0.4194 0.049 Uiso 1 1 calc R . .

loop_
_atom_site_aniso_label
_atom_site_aniso_U_11
_atom_site_aniso_U_22
_atom_site_aniso_U_33
_atom_site_aniso_U_23
_atom_site_aniso_U_13
_atom_site_aniso_U_12
Br1 0.02005(6) 0.01742(6) 0.01958(6) -0.00724(4) -0.00530(4) 0.00211(4)
I1 0.02005(6) 0.01742(6) 0.01958(6) -0.00724(4) -0.00530(4) 0.00211(4)
C11 0.0169(6) 0.0170(6) 0.0199(6) -0.0008(5) -0.0041(5) -0.0007(5)
C12 0.0159(6) 0.0198(7) 0.0226(7) -0.0008(5) -0.0062(5) 0.0009(5)
F12 0.0193(4) 0.0308(5) 0.0359(6) -0.0105(4) -0.0130(4) 0.0062(4)
C16 0.0196(6) 0.0216(7) 0.0214(7) -0.0025(5) -0.0079(5) -0.0018(5)
F16 0.0253(5) 0.0336(6) 0.0316(5) -0.0122(4) -0.0156(4) 0.0031(4)
N21 0.0194(5) 0.0171(6) 0.0182(5) -0.0044(4) -0.0065(4) 0.0002(4)
C22 0.0184(6) 0.0168(6) 0.0168(6) -0.0033(5) -0.0063(5) -0.0013(5)
C26 0.0185(6) 0.0145(6) 0.0181(6) -0.0028(4) -0.0070(5) -0.0006(4)
C42 0.0297(8) 0.0216(7) 0.0174(6) -0.0017(5) -0.0032(6) -0.0004(6)
C46 0.0344(8) 0.0156(7) 0.0218(7) -0.0022(5) -0.0084(6) 0.0035(6)
N31 0.0231(6) 0.0270(7) 0.0254(7) -0.0019(5) -0.0115(5) -0.0045(5)
C32 0.0216(7) 0.0288(8) 0.0244(7) -0.0036(6) -0.0114(6) -0.0040(6)
C36 0.0226(7) 0.0266(8) 0.0261(7) -0.0034(6) -0.0121(6) -0.0030(6)
C52 0.0321(9) 0.0350(10) 0.0279(8) -0.0045(7) -0.0116(7) -0.0059(7)
C56 0.0337(9) 0.0306(9) 0.0334(9) -0.0064(7) -0.0148(7) -0.0017(7)

loop_
_atom_type_symbol
_atom_type_description
_atom_type_scat_dispersion_real
_atom_type_scat_dispersion_imag
_atom_type_scat_source
C C 0.0033 0.0016 'International Tables Vol C Tables 4.2.6.8 and 6.1.1.4'
H H 0.0000 0.0000 'International Tables Vol C Tables 4.2.6.8 and 6.1.1.4'
N N 0.0061 0.0033 'International Tables Vol C Tables 4.2.6.8 and 6.1.1.4'
F F 0.0171 0.0103 'International Tables Vol C Tables 4.2.6.8 and 6.1.1.4'
Br Br -0.2901 2.4595 'International Tables Vol C Tables 4.2.6.8 and 6.1.1.4'
I I -0.4742 1.8119 'International Tables Vol C Tables 4.2.6.8 and 6.1.1.4'

loop_
_geom_angle_atom_site_label_1
_geom_angle_atom_site_label_2
_geom_angle_atom_site_label_3
_geom_angle
_geom_angle_site_symmetry_1
_geom_angle_site_symmetry_3
C16 C11 C12 117.82(15) . .
C16 C11 Br1 120.50(12) . .
C12 C11 Br1 121.67(11) . .
F12 C12 C16 118.82(15) . 2_567
F12 C12 C11 120.25(15) . .
C16 C12 C11 120.93(14) 2_567 .
F16 C16 C12 118.67(14) . 2_567
F16 C16 C11 120.07(15) . .
C12 C16 C11 121.25(15) 2_567 .
C26 N21 C22 118.44(13) . .
N21 C22 C26 121.01(13) . 2_656
N21 C22 C42 118.02(14) . .
C26 C22 C42 120.94(13) 2_656 .
N21 C26 C22 120.55(13) . 2_656
N21 C26 C46 118.33(14) . .
C22 C26 C46 121.11(13) 2_656 .
C22 C42 H42A 109.5 . .
C22 C42 H42B 109.5 . .
H42A C42 H42B 109.5 . .
C22 C42 H42C 109.5 . .
H42A C42 H42C 109.5 . .
H42B C42 H42C 109.5 . .
C26 C46 H46A 109.5 . .
C26 C46 H46B 109.5 . .
H46A C46 H46B 109.5 . .
C26 C46 H46C 109.5 . .
H46A C46 H46C 109.5 . .
H46B C46 H46C 109.5 . .
C36 N31 C32 118.24(14) . .
N31 C32 C36 120.80(16) . 2_556
N31 C32 C52 117.72(15) . .
C36 C32 C52 121.48(17) 2_556 .
N31 C36 C32 120.96(16) . 2_556
N31 C36 C56 117.79(15) . .
C32 C36 C56 121.25(16) 2_556 .
C32 C52 H52A 109.5 . .
C32 C52 H52B 109.5 . .
H52A C52 H52B 109.5 . .
C32 C52 H52C 109.5 . .
H52A C52 H52C 109.5 . .
H52B C52 H52C 109.5 . .
C36 C56 H56A 109.5 . .
C36 C56 H56B 109.5 . .
H56A C56 H56B 109.5 . .
C36 C56 H56C 109.5 . .
H56A C56 H56C 109.5 . .
H56B C56 H56C 109.5 . .

loop_
_geom_bond_atom_site_label_1
_geom_bond_atom_site_label_2
_geom_bond_distance
_geom_bond_site_symmetry_2
Br1 C11 1.9881(16) .
C11 C16 1.385(2) .
C11 C12 1.387(2) .
C12 F12 1.3384(17) .
C12 C16 1.383(2) 2_567
C16 F16 1.3377(19) .
C16 C12 1.383(2) 2_567
N21 C26 1.3382(19) .
N21 C22 1.3397(19) .
C22 C26 1.402(2) 2_656
C22 C42 1.500(2) .
C26 C22 1.402(2) 2_656
C26 C46 1.495(2) .
C42 H42A 0.9800 .
C42 H42B 0.9800 .
C42 H42C 0.9800 .
C46 H46A 0.9800 .
C46 H46B 0.9800 .
C46 H46C 0.9800 .
N31 C36 1.332(2) .
N31 C32 1.335(2) .
C32 C36 1.405(2) 2_556
C32 C52 1.507(3) .
C36 C32 1.405(2) 2_556
C36 C56 1.508(3) .
C52 H52A 0.9800 .
C52 H52B 0.9800 .
C52 H52C 0.9800 .
C56 H56A 0.9800 .
C56 H56B 0.9800 .
C56 H56C 0.9800 .

loop_
_geom_torsion_atom_site_label_1
_geom_torsion_atom_site_label_2
_geom_torsion_atom_site_label_3
_geom_torsion_atom_site_label_4
_geom_torsion
_geom_torsion_site_symmetry_4
C16 C11 C12 F12 -179.58(14) .
Br1 C11 C12 F12 0.8(2) .
C16 C11 C12 C16 0.2(2) 2_567
Br1 C11 C12 C16 -179.42(11) 2_567
C12 C11 C16 F16 -178.73(14) .
Br1 C11 C16 F16 0.9(2) .
C12 C11 C16 C12 -0.2(2) 2_567
Br1 C11 C16 C12 179.42(11) 2_567
C26 N21 C22 C26 0.3(2) 2_656
C26 N21 C22 C42 -177.82(14) .
C22 N21 C26 C22 -0.3(2) 2_656
C22 N21 C26 C46 178.82(14) .
C36 N31 C32 C36 -0.1(3) 2_556
C36 N31 C32 C52 179.48(15) .
C32 N31 C36 C32 0.1(3) 2_556
C32 N31 C36 C56 179.48(15) .
